data_4064781
loop_
_publ_author_name
'Zhao, Guang-Zhen'
'Li, Quan-Jie'
'Chen, Li-Jun'
'Tan, Hongwei'
'Wang, Cui-Hong'
'Lehman, Danielle A.'
'Muddiman, David C.'
'Yang, Hai-Bo'

_publ_section_title
;
 Facile Self-Assembly of Supramolecular Hexakisferrocenyl Triangles via
 Coordination-Driven Self-Assembly and Their Electrochemical Behavior
;
_journal_issue 13
_journal_name_full Organometallics
_journal_page_first 3637
_journal_paper_doi 10.1021/om2003305
_journal_volume 30
_journal_year 2011
_chemical_formula_sum 'C60 H84 Br2 Fe2 O4 P4 Pt2'
_chemical_formula_weight 1654.85
_chemical_name_systematic
; 
 ? 
;
_space_group_IT_number 14
_symmetry_cell_setting monoclinic
_symmetry_space_group_name_Hall '-P 2ybc'
_symmetry_space_group_name_H-M 'P 1 21/c 1'
_atom_sites_solution_hydrogens geom
_atom_sites_solution_primary direct
_atom_sites_solution_secondary difmap
_audit_creation_method SHELXL-97
_cell_angle_alpha 90.00
_cell_angle_beta 118.7780(10)
_cell_angle_gamma 90.00
_cell_formula_units_Z 4
_cell_length_a 15.7797(6)
_cell_length_b 29.1931(10)
_cell_length_c 15.5870(6)
_cell_measurement_temperature 173(2)
_cell_volume 6293.5(4)
_computing_structure_refinement 'SHELXL-97 (Sheldrick, 1997)'
_computing_structure_solution 'SHELXS-97 (Sheldrick, 1990)'
_diffrn_ambient_temperature 173(2)
_diffrn_measured_fraction_theta_full 0.993
_diffrn_measured_fraction_theta_max 0.993
_diffrn_radiation_monochromator graphite
_diffrn_radiation_source 'fine-focus sealed tube'
_diffrn_radiation_type MoK\a
_diffrn_radiation_wavelength 0.71073
_diffrn_reflns_av_R_equivalents 0.0325
_diffrn_reflns_av_sigmaI/netI 0.0264
_diffrn_reflns_limit_h_max 21
_diffrn_reflns_limit_h_min -21
_diffrn_reflns_limit_k_max 37
_diffrn_reflns_limit_k_min -38
_diffrn_reflns_limit_l_max 19
_diffrn_reflns_limit_l_min -20
_diffrn_reflns_number 85573
_diffrn_reflns_theta_full 28.36
_diffrn_reflns_theta_max 28.36
_diffrn_reflns_theta_min 1.40
_exptl_absorpt_coefficient_mu 6.298
_exptl_absorpt_correction_T_max 0.4140
_exptl_absorpt_correction_T_min 0.1237
_exptl_absorpt_correction_type multi-scan
_exptl_crystal_colour red
_exptl_crystal_density_diffrn 1.747
_exptl_crystal_density_method 'not measured'
_exptl_crystal_description block
_exptl_crystal_F_000 3256
_exptl_crystal_size_max 0.57
_exptl_crystal_size_mid 0.18
_exptl_crystal_size_min 0.17
_refine_diff_density_max 2.202
_refine_diff_density_min -0.627
_refine_diff_density_rms 0.114
_refine_ls_extinction_method none
_refine_ls_goodness_of_fit_ref 1.033
_refine_ls_hydrogen_treatment constr
_refine_ls_matrix_type full
_refine_ls_number_parameters 667
_refine_ls_number_reflns 15631
_refine_ls_number_restraints 0
_refine_ls_restrained_S_all 1.033
_refine_ls_R_factor_all 0.0396
_refine_ls_R_factor_gt 0.0273
_refine_ls_shift/su_max 0.004
_refine_ls_shift/su_mean 0.000
_refine_ls_structure_factor_coef Fsqd
_refine_ls_weighting_details 'calc w=1/[\s^2^(Fo^2^)+(0.0287P)^2^+11.5085P] where P=(Fo^2^+2Fc^2^)/3'
_refine_ls_weighting_scheme calc
_refine_ls_wR_factor_gt 0.0602
_refine_ls_wR_factor_ref 0.0652
_reflns_number_gt 12975
_reflns_number_total 15631
_reflns_threshold_expression >2sigma(I)
_cod_data_source_file om2003305_si_002.cif
_cod_data_source_block z
_cod_depositor_comments
;
The following automatic conversions were performed:

'_symmetry_cell_setting' value 'Monoclinic' changed to 'monoclinic'
according to /home/saulius/struct/CIF-dictionaries/cif_core.dic
dictionary named 'cif_core.dic' version 2.4.1 from 2010-06-29.

Automatic conversion script
Id: cif_fix_values 1715 2011-07-08 13:25:40Z adriana 
;
_cod_original_sg_symbol_H-M P2(1)/c
_cod_database_code 4064781

loop_
_symmetry_equiv_pos_as_xyz
'x, y, z'
'-x, y+1/2, -z+1/2'
'-x, -y, -z'
'x, -y-1/2, z-1/2'

loop_
_atom_site_label
_atom_site_type_symbol
_atom_site_fract_x
_atom_site_fract_y
_atom_site_fract_z
_atom_site_U_iso_or_equiv
_atom_site_adp_type
_atom_site_occupancy
_atom_site_symmetry_multiplicity
_atom_site_calc_flag
_atom_site_refinement_flags
Pt1 Pt -0.207421(9) 0.340685(4) 1.337968(8) 0.01859(3) Uani 1 1 d .
Pt2 Pt 0.339395(9) 0.344287(4) 1.515245(9) 0.02202(4) Uani 1 1 d .
Br1 Br -0.26606(3) 0.282852(12) 1.41699(3) 0.03237(8) Uani 1 1 d .
Br2 Br 0.44098(3) 0.284917(15) 1.63903(3) 0.04177(10) Uani 1 1 d .
Fe1 Fe 0.11547(3) 0.631892(15) 1.05404(3) 0.02100(10) Uani 1 1 d .
Fe2 Fe -0.34440(3) 0.562874(16) 0.94603(4) 0.02356(10) Uani 1 1 d .
P1 P -0.16224(7) 0.38623(3) 1.47423(6) 0.02409(18) Uani 1 1 d .
P2 P -0.25897(6) 0.29727(3) 1.19839(6) 0.01970(16) Uani 1 1 d .
P3 P 0.31192(6) 0.29286(3) 1.39226(6) 0.02381(18) Uani 1 1 d .
P4 P 0.36773(8) 0.39824(4) 1.63336(7) 0.0342(2) Uani 1 1 d .
O1 O -0.11484(19) 0.56212(8) 1.20212(17) 0.0331(6) Uani 1 1 d .
O2 O -0.09059(16) 0.51648(7) 1.09796(15) 0.0206(5) Uani 1 1 d .
O3 O 0.1375(3) 0.56808(9) 1.2742(2) 0.0473(8) Uani 1 1 d .
O4 O 0.10264(16) 0.51570(7) 1.15610(15) 0.0199(4) Uani 1 1 d .
C1 C 0.1299(2) 0.45466(10) 1.2727(2) 0.0183(6) Uani 1 1 d .
C2 C 0.0648(2) 0.48659(10) 1.2011(2) 0.0186(6) Uani 1 1 d .
C3 C -0.0297(2) 0.48693(10) 1.1732(2) 0.0186(6) Uani 1 1 d .
C4 C -0.0723(2) 0.45420(10) 1.2095(2) 0.0178(6) Uani 1 1 d .
C5 C -0.1721(2) 0.45347(11) 1.1787(2) 0.0229(7) Uani 1 1 d .
H5A H -0.2130 0.4756 1.1328 0.028 Uiso 1 1 calc R
C6 C -0.2115(2) 0.42124(11) 1.2137(2) 0.0224(6) Uani 1 1 d .
H6A H -0.2789 0.4220 1.1923 0.027 Uiso 1 1 calc R
C7 C -0.1538(2) 0.38711(10) 1.2808(2) 0.0183(6) Uani 1 1 d .
C8 C -0.0559(2) 0.38793(10) 1.3103(2) 0.0199(6) Uani 1 1 d .
H8A H -0.0159 0.3651 1.3548 0.024 Uiso 1 1 calc R
C9 C 0.0910(2) 0.42151(10) 1.3111(2) 0.0165(6) Uani 1 1 d .
C10 C -0.0124(2) 0.42083(10) 1.2778(2) 0.0174(6) Uani 1 1 d .
C11 C 0.1559(2) 0.39083(10) 1.3819(2) 0.0210(6) Uani 1 1 d .
H11A H 0.1306 0.3689 1.4086 0.025 Uiso 1 1 calc R
C12 C 0.2541(2) 0.39071(11) 1.4147(2) 0.0210(6) Uani 1 1 d .
C13 C 0.2899(2) 0.42379(11) 1.3741(2) 0.0235(7) Uani 1 1 d .
H13A H 0.3572 0.4247 1.3948 0.028 Uiso 1 1 calc R
C14 C 0.2293(2) 0.45489(11) 1.3050(2) 0.0225(7) Uani 1 1 d .
H14A H 0.2556 0.4767 1.2791 0.027 Uiso 1 1 calc R
C15 C -0.4572(3) 0.55578(15) 0.9759(4) 0.0447(10) Uani 1 1 d .
H15A H -0.4740 0.5777 1.0147 0.054 Uiso 1 1 calc R
C16 C -0.4914(3) 0.55759(16) 0.8759(4) 0.0506(12) Uani 1 1 d .
H16A H -0.5377 0.5808 0.8301 0.061 Uiso 1 1 calc R
C17 C -0.4497(4) 0.52183(19) 0.8496(4) 0.0628(15) Uani 1 1 d .
H17A H -0.4623 0.5142 0.7819 0.075 Uiso 1 1 calc R
C18 C -0.3883(3) 0.49668(14) 0.9378(4) 0.0503(12) Uani 1 1 d .
H18A H -0.3497 0.4687 0.9428 0.060 Uiso 1 1 calc R
C19 C -0.3944(3) 0.51835(14) 1.0138(3) 0.0422(10) Uani 1 1 d .
H19A H -0.3588 0.5091 1.0843 0.051 Uiso 1 1 calc R
C20 C -0.2894(3) 0.59824(12) 0.8702(3) 0.0289(7) Uani 1 1 d .
H20A H -0.3182 0.5992 0.7973 0.035 Uiso 1 1 calc R
C21 C -0.2223(2) 0.56542(12) 0.9327(2) 0.0246(7) Uani 1 1 d .
H21A H -0.1942 0.5396 0.9123 0.029 Uiso 1 1 calc R
C22 C -0.2011(2) 0.57606(11) 1.0302(2) 0.0197(6) Uani 1 1 d .
C23 C -0.2569(2) 0.61518(11) 1.0264(3) 0.0242(7) Uani 1 1 d .
H23A H -0.2574 0.6304 1.0837 0.029 Uiso 1 1 calc R
C24 C -0.3107(3) 0.62893(12) 0.9274(3) 0.0276(7) Uani 1 1 d .
H24A H -0.3568 0.6553 0.9022 0.033 Uiso 1 1 calc R
C25 C 0.0323(3) 0.68404(13) 1.0607(3) 0.0322(8) Uani 1 1 d .
H25A H 0.0502 0.7049 1.1178 0.039 Uiso 1 1 calc R
C26 C -0.0170(3) 0.64158(14) 1.0446(3) 0.0359(9) Uani 1 1 d .
H26A H -0.0406 0.6274 1.0876 0.043 Uiso 1 1 calc R
C27 C -0.0272(3) 0.62327(13) 0.9563(3) 0.0360(9) Uani 1 1 d .
H27A H -0.0590 0.5935 0.9262 0.043 Uiso 1 1 calc R
C28 C 0.0150(3) 0.65367(13) 0.9180(3) 0.0322(8) Uani 1 1 d .
H28A H 0.0183 0.6493 0.8560 0.039 Uiso 1 1 calc R
C29 C 0.0529(3) 0.69149(13) 0.9829(3) 0.0318(8) Uani 1 1 d .
H29A H 0.0872 0.7186 0.9747 0.038 Uiso 1 1 calc R
C30 C 0.1851(2) 0.58203(11) 1.1535(2) 0.0241(7) Uani 1 1 d .
C31 C 0.1845(3) 0.57169(11) 1.0636(3) 0.0262(7) Uani 1 1 d .
H31A H 0.1558 0.5439 1.0220 0.031 Uiso 1 1 calc R
C32 C 0.2324(3) 0.60786(12) 1.0446(3) 0.0294(8) Uani 1 1 d .
H32A H 0.2421 0.6104 0.9859 0.035 Uiso 1 1 calc R
C33 C 0.2627(3) 0.64056(12) 1.1212(3) 0.0315(8) Uani 1 1 d .
H33A H 0.2973 0.6699 1.1258 0.038 Uiso 1 1 calc R
C34 C 0.2329(3) 0.62496(12) 1.1885(3) 0.0288(7) Uani 1 1 d .
H34A H 0.2439 0.6410 1.2498 0.035 Uiso 1 1 calc R
C35 C -0.2651(3) 0.39987(13) 1.4928(3) 0.0326(8) Uani 1 1 d .
H35A H -0.2879 0.3714 1.5097 0.039 Uiso 1 1 calc R
H35B H -0.2436 0.4211 1.5489 0.039 Uiso 1 1 calc R
C36 C -0.3483(3) 0.42131(18) 1.4046(4) 0.0559(12) Uani 1 1 d .
H36A H -0.4013 0.4276 1.4189 0.084 Uiso 1 1 calc R
H36B H -0.3709 0.4003 1.3489 0.084 Uiso 1 1 calc R
H36C H -0.3270 0.4501 1.3886 0.084 Uiso 1 1 calc R
C37 C -0.0764(3) 0.35928(15) 1.5890(3) 0.0395(9) Uani 1 1 d .
H37A H -0.0597 0.3813 1.6431 0.047 Uiso 1 1 calc R
H37B H -0.1077 0.3325 1.6009 0.047 Uiso 1 1 calc R
C38 C 0.0161(4) 0.3437(2) 1.5903(5) 0.0797(19) Uani 1 1 d .
H38A H 0.0592 0.3296 1.6538 0.120 Uiso 1 1 calc R
H38B H 0.0484 0.3701 1.5799 0.120 Uiso 1 1 calc R
H38C H 0.0005 0.3212 1.5381 0.120 Uiso 1 1 calc R
C39 C -0.1077(3) 0.44123(13) 1.4727(3) 0.0358(9) Uani 1 1 d .
H39A H -0.0470 0.4350 1.4706 0.043 Uiso 1 1 calc R
H39B H -0.1519 0.4572 1.4111 0.043 Uiso 1 1 calc R
C40 C -0.0844(4) 0.47387(15) 1.5577(3) 0.0503(12) Uani 1 1 d .
H40A H -0.0558 0.5020 1.5486 0.075 Uiso 1 1 calc R
H40B H -0.0385 0.4592 1.6193 0.075 Uiso 1 1 calc R
H40C H -0.1440 0.4813 1.5597 0.075 Uiso 1 1 calc R
C41 C -0.2973(2) 0.23916(11) 1.2059(2) 0.0232(7) Uani 1 1 d .
H41A H -0.2440 0.2238 1.2630 0.028 Uiso 1 1 calc R
H41B H -0.3531 0.2410 1.2182 0.028 Uiso 1 1 calc R
C42 C -0.3257(3) 0.20929(12) 1.1157(3) 0.0319(8) Uani 1 1 d .
H42A H -0.3449 0.1789 1.1268 0.048 Uiso 1 1 calc R
H42B H -0.2704 0.2063 1.1036 0.048 Uiso 1 1 calc R
H42C H -0.3799 0.2235 1.0588 0.048 Uiso 1 1 calc R
C43 C -0.3629(3) 0.32260(12) 1.0928(3) 0.0278(7) Uani 1 1 d .
H43A H -0.3456 0.3538 1.0819 0.033 Uiso 1 1 calc R
H43B H -0.3780 0.3041 1.0339 0.033 Uiso 1 1 calc R
C44 C -0.4515(3) 0.32524(15) 1.1056(3) 0.0428(10) Uani 1 1 d .
H44A H -0.5048 0.3391 1.0473 0.064 Uiso 1 1 calc R
H44B H -0.4375 0.3440 1.1631 0.064 Uiso 1 1 calc R
H44C H -0.4700 0.2943 1.1149 0.064 Uiso 1 1 calc R
C45 C -0.1723(2) 0.29127(12) 1.1533(2) 0.0248(7) Uani 1 1 d .
H45A H -0.2034 0.2745 1.0903 0.030 Uiso 1 1 calc R
H45B H -0.1546 0.3221 1.1407 0.030 Uiso 1 1 calc R
C46 C -0.0809(3) 0.26606(14) 1.2242(3) 0.0340(8) Uani 1 1 d .
H46A H -0.0373 0.2637 1.1961 0.051 Uiso 1 1 calc R
H46B H -0.0978 0.2353 1.2361 0.051 Uiso 1 1 calc R
H46C H -0.0488 0.2829 1.2862 0.051 Uiso 1 1 calc R
C47 C 0.2714(3) 0.23702(13) 1.4111(3) 0.0360(9) Uani 1 1 d .
H47A H 0.2599 0.2167 1.3557 0.043 Uiso 1 1 calc R
H47B H 0.3234 0.2231 1.4715 0.043 Uiso 1 1 calc R
C48 C 0.1802(3) 0.23951(16) 1.4198(4) 0.0530(12) Uani 1 1 d .
H48A H 0.1621 0.2087 1.4297 0.080 Uiso 1 1 calc R
H48B H 0.1279 0.2526 1.3596 0.080 Uiso 1 1 calc R
H48C H 0.1915 0.2589 1.4756 0.080 Uiso 1 1 calc R
C49 C 0.2229(3) 0.30930(13) 1.2676(2) 0.0297(8) Uani 1 1 d .
H49A H 0.1596 0.3132 1.2655 0.036 Uiso 1 1 calc R
H49B H 0.2417 0.3395 1.2533 0.036 Uiso 1 1 calc R
C50 C 0.2096(3) 0.27632(16) 1.1864(3) 0.0472(11) Uani 1 1 d .
H50A H 0.1607 0.2885 1.1232 0.071 Uiso 1 1 calc R
H50B H 0.1885 0.2465 1.1979 0.071 Uiso 1 1 calc R
H50C H 0.2711 0.2728 1.1859 0.071 Uiso 1 1 calc R
C51 C 0.4220(3) 0.27963(13) 1.3857(3) 0.0326(8) Uani 1 1 d .
H51A H 0.4698 0.2657 1.4483 0.039 Uiso 1 1 calc R
H51B H 0.4065 0.2568 1.3332 0.039 Uiso 1 1 calc R
C52 C 0.4670(3) 0.32150(17) 1.3654(4) 0.0483(11) Uani 1 1 d .
H52A H 0.5253 0.3124 1.3626 0.072 Uiso 1 1 calc R
H52B H 0.4840 0.3440 1.4179 0.072 Uiso 1 1 calc R
H52C H 0.4205 0.3351 1.3027 0.072 Uiso 1 1 calc R
C53 C 0.2582(4) 0.4253(2) 1.6216(4) 0.0652(15) Uani 1 1 d .
H53A H 0.2257 0.4413 1.5579 0.078 Uiso 1 1 calc R
H53B H 0.2140 0.4008 1.6200 0.078 Uiso 1 1 calc R
C54 C 0.2722(5) 0.45958(19) 1.7022(4) 0.0742(18) Uani 1 1 d .
H54A H 0.2092 0.4718 1.6890 0.111 Uiso 1 1 calc R
H54B H 0.3137 0.4848 1.7031 0.111 Uiso 1 1 calc R
H54C H 0.3026 0.4441 1.7658 0.111 Uiso 1 1 calc R
C55 C 0.4369(5) 0.38259(18) 1.7601(3) 0.0695(17) Uani 1 1 d .
H55A H 0.4963 0.3665 1.7705 0.083 Uiso 1 1 calc R
H55B H 0.4567 0.4107 1.8005 0.083 Uiso 1 1 calc R
C56 C 0.3810(7) 0.3520(2) 1.7938(5) 0.096(3) Uani 1 1 d .
H56A H 0.4215 0.3446 1.8633 0.144 Uiso 1 1 calc R
H56B H 0.3628 0.3236 1.7553 0.144 Uiso 1 1 calc R
H56C H 0.3225 0.3679 1.7846 0.144 Uiso 1 1 calc R
C57 C 0.4332(4) 0.44795(17) 1.6213(4) 0.0571(13) Uani 1 1 d .
H57A H 0.3941 0.4620 1.5560 0.069 Uiso 1 1 calc R
H57B H 0.4420 0.4711 1.6714 0.069 Uiso 1 1 calc R
C58 C 0.5312(4) 0.4344(2) 1.6336(5) 0.086(2) Uani 1 1 d .
H58A H 0.5641 0.4617 1.6274 0.129 Uiso 1 1 calc R
H58B H 0.5226 0.4122 1.5829 0.129 Uiso 1 1 calc R
H58C H 0.5702 0.4207 1.6983 0.129 Uiso 1 1 calc R
C59 C -0.1332(2) 0.55230(10) 1.1208(2) 0.0212(6) Uani 1 1 d .
C60 C 0.1404(3) 0.55647(11) 1.2023(2) 0.0245(7) Uani 1 1 d .

loop_
_atom_site_aniso_label
_atom_site_aniso_U_11
_atom_site_aniso_U_22
_atom_site_aniso_U_33
_atom_site_aniso_U_23
_atom_site_aniso_U_13
_atom_site_aniso_U_12
Pt1 0.02110(7) 0.01808(6) 0.01862(6) 0.00062(4) 0.01119(5) -0.00129(4)
Pt2 0.01827(7) 0.02278(7) 0.02070(6) 0.00385(5) 0.00594(5) 0.00427(5)
Br1 0.0492(2) 0.02679(17) 0.03186(18) 0.00055(14) 0.02815(17) -0.00659(15)
Br2 0.0433(2) 0.0434(2) 0.03156(19) 0.01248(16) 0.01241(18) 0.02360(18)
Fe1 0.0246(2) 0.0171(2) 0.0252(2) -0.00131(17) 0.0150(2) -0.00384(18)
Fe2 0.0180(2) 0.0217(2) 0.0267(2) 0.00074(18) 0.0073(2) -0.00223(18)
P1 0.0299(5) 0.0234(4) 0.0199(4) -0.0019(3) 0.0127(4) -0.0025(3)
P2 0.0213(4) 0.0195(4) 0.0199(4) -0.0002(3) 0.0112(3) -0.0017(3)
P3 0.0221(4) 0.0212(4) 0.0252(4) 0.0030(3) 0.0091(4) 0.0027(3)
P4 0.0343(5) 0.0353(5) 0.0275(5) -0.0054(4) 0.0104(4) -0.0001(4)
O1 0.0399(15) 0.0294(13) 0.0236(12) -0.0020(10) 0.0102(11) 0.0066(11)
O2 0.0240(12) 0.0166(10) 0.0198(11) 0.0044(8) 0.0095(9) 0.0049(9)
O3 0.090(2) 0.0323(15) 0.0358(15) -0.0117(12) 0.0433(17) -0.0225(15)
O4 0.0269(12) 0.0156(10) 0.0193(10) 0.0002(8) 0.0127(10) -0.0043(9)
C1 0.0212(16) 0.0137(14) 0.0192(14) -0.0029(11) 0.0090(13) -0.0016(12)
C2 0.0252(17) 0.0142(14) 0.0165(14) -0.0001(11) 0.0102(13) -0.0022(12)
C3 0.0224(16) 0.0145(14) 0.0164(14) 0.0020(11) 0.0074(13) 0.0009(12)
C4 0.0202(16) 0.0145(14) 0.0165(14) -0.0004(11) 0.0070(12) -0.0015(11)
C5 0.0217(17) 0.0214(16) 0.0218(15) 0.0051(12) 0.0073(13) 0.0053(13)
C6 0.0179(16) 0.0240(16) 0.0241(16) 0.0004(13) 0.0092(13) 0.0005(13)
C7 0.0223(16) 0.0173(14) 0.0174(14) -0.0013(11) 0.0112(13) -0.0013(12)
C8 0.0243(17) 0.0164(14) 0.0178(14) 0.0020(11) 0.0092(13) 0.0013(12)
C9 0.0187(15) 0.0142(14) 0.0159(14) -0.0018(11) 0.0078(12) -0.0009(11)
C10 0.0195(15) 0.0148(14) 0.0168(14) -0.0006(11) 0.0077(12) -0.0005(11)
C11 0.0241(17) 0.0175(15) 0.0205(15) 0.0021(12) 0.0100(13) 0.0005(12)
C12 0.0188(16) 0.0184(15) 0.0204(15) 0.0009(12) 0.0051(13) 0.0019(12)
C13 0.0174(16) 0.0248(17) 0.0257(16) 0.0018(13) 0.0083(13) 0.0018(13)
C14 0.0237(17) 0.0203(15) 0.0243(16) 0.0012(12) 0.0122(14) -0.0030(13)
C15 0.029(2) 0.042(2) 0.070(3) 0.007(2) 0.028(2) -0.0036(18)
C16 0.020(2) 0.049(3) 0.064(3) 0.005(2) 0.005(2) -0.0077(18)
C17 0.051(3) 0.073(4) 0.053(3) -0.028(3) 0.015(2) -0.038(3)
C18 0.035(2) 0.024(2) 0.091(4) -0.010(2) 0.029(3) -0.0124(17)
C19 0.031(2) 0.038(2) 0.059(3) 0.016(2) 0.023(2) -0.0022(17)
C20 0.0277(19) 0.0332(19) 0.0260(17) 0.0104(14) 0.0131(15) 0.0058(15)
C21 0.0248(17) 0.0267(17) 0.0258(16) 0.0058(13) 0.0150(14) 0.0036(13)
C22 0.0164(15) 0.0192(15) 0.0226(15) 0.0032(12) 0.0086(13) -0.0004(12)
C23 0.0232(17) 0.0159(15) 0.0324(18) 0.0002(13) 0.0124(15) -0.0005(12)
C24 0.0231(18) 0.0229(17) 0.0342(19) 0.0083(14) 0.0117(15) 0.0038(13)
C25 0.029(2) 0.0303(19) 0.040(2) -0.0066(16) 0.0182(17) 0.0046(15)
C26 0.031(2) 0.038(2) 0.049(2) 0.0025(18) 0.0272(19) -0.0003(16)
C27 0.0251(19) 0.032(2) 0.048(2) -0.0109(17) 0.0156(18) -0.0055(15)
C28 0.028(2) 0.037(2) 0.0282(18) -0.0002(15) 0.0113(16) 0.0015(15)
C29 0.030(2) 0.0277(18) 0.038(2) 0.0058(15) 0.0161(17) 0.0044(15)
C30 0.0276(18) 0.0194(16) 0.0243(16) 0.0001(12) 0.0115(14) -0.0031(13)
C31 0.0323(19) 0.0169(15) 0.0333(18) 0.0015(13) 0.0187(16) 0.0014(13)
C32 0.033(2) 0.0227(17) 0.042(2) 0.0067(15) 0.0256(17) 0.0027(14)
C33 0.0255(19) 0.0221(17) 0.046(2) 0.0049(15) 0.0171(17) -0.0026(14)
C34 0.0291(19) 0.0223(17) 0.0276(17) -0.0009(13) 0.0078(15) -0.0053(14)
C35 0.040(2) 0.0305(19) 0.0330(19) -0.0035(15) 0.0223(17) -0.0009(16)
C36 0.046(3) 0.061(3) 0.065(3) 0.011(3) 0.030(3) 0.018(2)
C37 0.044(2) 0.041(2) 0.0255(18) 0.0047(16) 0.0100(18) 0.0035(18)
C38 0.048(3) 0.113(5) 0.064(4) 0.022(3) 0.015(3) 0.031(3)
C39 0.054(3) 0.0280(19) 0.0304(19) -0.0091(15) 0.0242(19) -0.0145(17)
C40 0.080(4) 0.039(2) 0.041(2) -0.0179(19) 0.036(2) -0.026(2)
C41 0.0274(18) 0.0186(15) 0.0223(16) -0.0016(12) 0.0109(14) -0.0015(13)
C42 0.039(2) 0.0269(18) 0.0272(18) -0.0055(14) 0.0133(16) -0.0058(15)
C43 0.0280(19) 0.0241(17) 0.0247(17) 0.0042(13) 0.0075(15) 0.0002(14)
C44 0.030(2) 0.036(2) 0.058(3) 0.0133(19) 0.018(2) 0.0098(17)
C45 0.0259(18) 0.0297(18) 0.0235(16) 0.0005(13) 0.0156(14) -0.0003(14)
C46 0.028(2) 0.041(2) 0.036(2) 0.0050(16) 0.0181(17) 0.0065(16)
C47 0.037(2) 0.0241(18) 0.043(2) 0.0050(16) 0.0162(18) -0.0015(16)
C48 0.038(2) 0.046(3) 0.073(3) 0.020(2) 0.026(2) -0.002(2)
C49 0.0297(19) 0.0298(18) 0.0246(17) -0.0009(14) 0.0090(15) 0.0026(15)
C50 0.049(3) 0.050(3) 0.030(2) -0.0078(18) 0.0090(19) 0.011(2)
C51 0.0262(19) 0.037(2) 0.0341(19) 0.0030(16) 0.0146(16) 0.0088(15)
C52 0.034(2) 0.058(3) 0.059(3) 0.016(2) 0.026(2) 0.006(2)
C53 0.071(4) 0.073(4) 0.049(3) -0.013(3) 0.027(3) 0.019(3)
C54 0.115(5) 0.063(3) 0.058(3) 0.004(3) 0.052(4) 0.034(3)
C55 0.104(5) 0.053(3) 0.028(2) 0.000(2) 0.014(3) 0.018(3)
C56 0.194(9) 0.051(3) 0.084(4) 0.009(3) 0.100(6) 0.005(4)
C57 0.070(4) 0.048(3) 0.046(3) -0.010(2) 0.023(3) -0.018(2)
C58 0.049(3) 0.095(5) 0.109(5) -0.023(4) 0.035(4) -0.026(3)
C59 0.0211(16) 0.0147(14) 0.0263(16) 0.0005(12) 0.0102(14) -0.0022(12)
C60 0.0330(19) 0.0187(15) 0.0210(16) -0.0008(12) 0.0123(15) -0.0042(13)

loop_
_atom_type_symbol
_atom_type_description
_atom_type_scat_dispersion_real
_atom_type_scat_dispersion_imag
_atom_type_scat_source
C C 0.0033 0.0016 'International Tables Vol C Tables 4.2.6.8 and 6.1.1.4'
H H 0.0000 0.0000 'International Tables Vol C Tables 4.2.6.8 and 6.1.1.4'
O O 0.0106 0.0060 'International Tables Vol C Tables 4.2.6.8 and 6.1.1.4'
P P 0.1023 0.0942 'International Tables Vol C Tables 4.2.6.8 and 6.1.1.4'
Fe Fe 0.3463 0.8444 'International Tables Vol C Tables 4.2.6.8 and 6.1.1.4'
Br Br -0.2901 2.4595 'International Tables Vol C Tables 4.2.6.8 and 6.1.1.4'
Pt Pt -1.7033 8.3905 'International Tables Vol C Tables 4.2.6.8 and 6.1.1.4'

loop_
_geom_angle_atom_site_label_1
_geom_angle_atom_site_label_2
_geom_angle_atom_site_label_3
_geom_angle
C7 Pt1 P2 89.15(9)
C7 Pt1 P1 90.57(9)
P2 Pt1 P1 177.32(3)
C7 Pt1 Br1 177.09(9)
P2 Pt1 Br1 92.71(2)
P1 Pt1 Br1 87.68(2)
C12 Pt2 P4 87.81(9)
C12 Pt2 P3 90.20(9)
P4 Pt2 P3 177.24(4)
C12 Pt2 Br2 178.18(9)
P4 Pt2 Br2 92.95(3)
P3 Pt2 Br2 89.11(2)
C30 Fe1 C34 41.26(13)
C30 Fe1 C31 41.25(13)
C34 Fe1 C31 69.41(14)
C30 Fe1 C27 118.79(15)
C34 Fe1 C27 152.85(16)
C31 Fe1 C27 107.93(15)
C30 Fe1 C26 108.32(15)
C34 Fe1 C26 118.76(16)
C31 Fe1 C26 128.16(15)
C27 Fe1 C26 40.49(16)
C30 Fe1 C29 166.17(14)
C34 Fe1 C29 127.37(15)
C31 Fe1 C29 151.20(15)
C27 Fe1 C29 68.18(16)
C26 Fe1 C29 68.49(15)
C30 Fe1 C28 152.02(14)
C34 Fe1 C28 165.46(15)
C31 Fe1 C28 117.71(15)
C27 Fe1 C28 40.23(16)
C26 Fe1 C28 68.08(16)
C29 Fe1 C28 40.66(15)
C30 Fe1 C32 68.41(14)
C34 Fe1 C32 68.52(16)
C31 Fe1 C32 40.44(13)
C27 Fe1 C32 127.90(16)
C26 Fe1 C32 165.87(16)
C29 Fe1 C32 118.01(14)
C28 Fe1 C32 107.94(15)
C30 Fe1 C25 128.46(15)
C34 Fe1 C25 108.08(15)
C31 Fe1 C25 166.71(15)
C27 Fe1 C25 67.98(15)
C26 Fe1 C25 40.66(15)
C29 Fe1 C25 40.54(15)
C28 Fe1 C25 67.98(15)
C32 Fe1 C25 151.96(15)
C30 Fe1 C33 68.52(14)
C34 Fe1 C33 40.56(15)
C31 Fe1 C33 68.57(14)
C27 Fe1 C33 165.53(16)
C26 Fe1 C33 152.48(16)
C29 Fe1 C33 107.69(15)
C28 Fe1 C33 127.79(15)
C32 Fe1 C33 40.55(15)
C25 Fe1 C33 118.59(15)
C17 Fe2 C22 149.0(2)
C17 Fe2 C23 167.9(2)
C22 Fe2 C23 41.05(13)
C17 Fe2 C18 41.8(2)
C22 Fe2 C18 117.37(16)
C23 Fe2 C18 149.34(18)
C17 Fe2 C21 115.30(19)
C22 Fe2 C21 41.01(13)
C23 Fe2 C21 68.95(14)
C18 Fe2 C21 109.75(16)
C17 Fe2 C16 40.3(2)
C22 Fe2 C16 170.37(18)
C23 Fe2 C16 130.27(17)
C18 Fe2 C16 68.27(19)
C21 Fe2 C16 146.71(18)
C17 Fe2 C20 107.22(19)
C22 Fe2 C20 68.20(13)
C23 Fe2 C20 68.12(15)
C18 Fe2 C20 131.84(18)
C21 Fe2 C20 40.44(13)
C16 Fe2 C20 114.63(17)
C17 Fe2 C15 67.4(2)
C22 Fe2 C15 133.52(17)
C23 Fe2 C15 109.91(17)
C18 Fe2 C15 67.26(18)
C21 Fe2 C15 172.64(16)
C16 Fe2 C15 39.51(19)
C20 Fe2 C15 146.54(16)
C17 Fe2 C19 67.9(2)
C22 Fe2 C19 111.78(15)
C23 Fe2 C19 118.16(17)
C18 Fe2 C19 39.62(19)
C21 Fe2 C19 133.74(15)
C16 Fe2 C19 66.98(18)
C20 Fe2 C19 171.05(17)
C15 Fe2 C19 39.80(16)
C17 Fe2 C24 129.0(2)
C22 Fe2 C24 68.33(13)
C23 Fe2 C24 40.45(13)
C18 Fe2 C24 169.68(19)
C21 Fe2 C24 68.30(14)
C16 Fe2 C24 107.44(17)
C20 Fe2 C24 40.28(14)
C15 Fe2 C24 115.90(16)
C19 Fe2 C24 148.59(17)
C37 P1 C35 103.68(19)
C37 P1 C39 105.1(2)
C35 P1 C39 105.76(19)
C37 P1 Pt1 114.12(14)
C35 P1 Pt1 111.54(13)
C39 P1 Pt1 115.62(12)
C45 P2 C41 105.59(16)
C45 P2 C43 101.90(16)
C41 P2 C43 104.63(16)
C45 P2 Pt1 115.35(12)
C41 P2 Pt1 115.41(11)
C43 P2 Pt1 112.54(12)
C47 P3 C51 103.65(18)
C47 P3 C49 104.82(18)
C51 P3 C49 105.08(17)
C47 P3 Pt2 112.80(14)
C51 P3 Pt2 112.37(13)
C49 P3 Pt2 116.92(12)
C55 P4 C53 105.3(3)
C55 P4 C57 103.8(3)
C53 P4 C57 101.5(3)
C55 P4 Pt2 119.20(18)
C53 P4 Pt2 113.96(17)
C57 P4 Pt2 111.14(16)
C59 O2 C3 118.3(2)
C60 O4 C2 116.4(2)
C14 C1 C9 119.2(3)
C14 C1 C2 122.4(3)
C9 C1 C2 118.4(3)
C3 C2 O4 120.5(3)
C3 C2 C1 121.7(3)
O4 C2 C1 117.6(3)
C2 C3 O2 119.1(3)
C2 C3 C4 121.9(3)
O2 C3 C4 118.6(3)
C5 C4 C10 118.6(3)
C5 C4 C3 122.4(3)
C10 C4 C3 119.0(3)
C6 C5 C4 121.3(3)
C6 C5 H5A 119.4
C4 C5 H5A 119.4
C5 C6 C7 121.5(3)
C5 C6 H6A 119.3
C7 C6 H6A 119.3
C8 C7 C6 116.9(3)
C8 C7 Pt1 120.2(2)
C6 C7 Pt1 122.9(2)
C7 C8 C10 123.5(3)
C7 C8 H8A 118.3
C10 C8 H8A 118.3
C11 C9 C1 117.6(3)
C11 C9 C10 122.6(3)
C1 C9 C10 119.7(3)
C8 C10 C4 118.3(3)
C8 C10 C9 122.5(3)
C4 C10 C9 119.2(3)
C12 C11 C9 123.8(3)
C12 C11 H11A 118.1
C9 C11 H11A 118.1
C11 C12 C13 116.9(3)
C11 C12 Pt2 120.0(2)
C13 C12 Pt2 123.1(2)
C14 C13 C12 121.5(3)
C14 C13 H13A 119.2
C12 C13 H13A 119.2
C13 C14 C1 120.9(3)
C13 C14 H14A 119.5
C1 C14 H14A 119.5
C16 C15 C19 108.5(4)
C16 C15 Fe2 69.6(3)
C19 C15 Fe2 70.2(2)
C16 C15 H15A 125.7
C19 C15 H15A 125.7
Fe2 C15 H15A 125.7
C15 C16 C17 108.6(4)
C15 C16 Fe2 70.9(2)
C17 C16 Fe2 68.9(3)
C15 C16 H16A 125.7
C17 C16 H16A 125.7
Fe2 C16 H16A 125.7
C16 C17 C18 107.3(4)
C16 C17 Fe2 70.9(3)
C18 C17 Fe2 70.0(2)
C16 C17 H17A 126.3
C18 C17 H17A 126.3
Fe2 C17 H17A 126.3
C19 C18 C17 106.9(4)
C19 C18 Fe2 71.0(2)
C17 C18 Fe2 68.3(2)
C19 C18 H18A 126.6
C17 C18 H18A 126.6
Fe2 C18 H18A 126.6
C18 C19 C15 108.8(4)
C18 C19 Fe2 69.4(2)
C15 C19 Fe2 70.0(2)
C18 C19 H19A 125.6
C15 C19 H19A 125.6
Fe2 C19 H19A 125.6
C21 C20 C24 108.8(3)
C21 C20 Fe2 69.26(19)
C24 C20 Fe2 70.1(2)
C21 C20 H20A 125.6
C24 C20 H20A 125.6
Fe2 C20 H20A 125.6
C20 C21 C22 107.5(3)
C20 C21 Fe2 70.3(2)
C22 C21 Fe2 69.32(18)
C20 C21 H21A 126.2
C22 C21 H21A 126.2
Fe2 C21 H21A 126.2
C21 C22 C23 107.9(3)
C21 C22 C59 127.5(3)
C23 C22 C59 124.6(3)
C21 C22 Fe2 69.67(19)
C23 C22 Fe2 69.62(18)
C59 C22 Fe2 126.9(2)
C24 C23 C22 107.9(3)
C24 C23 Fe2 70.6(2)
C22 C23 Fe2 69.34(18)
C24 C23 H23A 126.1
C22 C23 H23A 126.1
Fe2 C23 H23A 126.1
C20 C24 C23 107.9(3)
C20 C24 Fe2 69.6(2)
C23 C24 Fe2 68.94(19)
C20 C24 H24A 126.0
C23 C24 H24A 126.0
Fe2 C24 H24A 126.0
C29 C25 C26 108.3(3)
C29 C25 Fe1 69.7(2)
C26 C25 Fe1 69.6(2)
C29 C25 H25A 125.8
C26 C25 H25A 125.8
Fe1 C25 H25A 125.8
C27 C26 C25 107.3(3)
C27 C26 Fe1 69.5(2)
C25 C26 Fe1 69.7(2)
C27 C26 H26A 126.3
C25 C26 H26A 126.3
Fe1 C26 H26A 126.3
C28 C27 C26 108.7(3)
C28 C27 Fe1 70.2(2)
C26 C27 Fe1 70.0(2)
C28 C27 H27A 125.6
C26 C27 H27A 125.6
Fe1 C27 H27A 125.6
C27 C28 C29 108.2(3)
C27 C28 Fe1 69.6(2)
C29 C28 Fe1 69.7(2)
C27 C28 H28A 125.9
C29 C28 H28A 125.9
Fe1 C28 H28A 125.9
C25 C29 C28 107.4(3)
C25 C29 Fe1 69.8(2)
C28 C29 Fe1 69.7(2)
C25 C29 H29A 126.3
C28 C29 H29A 126.3
Fe1 C29 H29A 126.3
C34 C30 C31 108.3(3)
C34 C30 C60 123.1(3)
C31 C30 C60 128.5(3)
C34 C30 Fe1 69.73(19)
C31 C30 Fe1 69.85(19)
C60 C30 Fe1 123.0(3)
C32 C31 C30 107.2(3)
C32 C31 Fe1 70.13(19)
C30 C31 Fe1 68.90(19)
C32 C31 H31A 126.4
C30 C31 H31A 126.4
Fe1 C31 H31A 126.4
C31 C32 C33 108.9(3)
C31 C32 Fe1 69.4(2)
C33 C32 Fe1 70.0(2)
C31 C32 H32A 125.5
C33 C32 H32A 125.5
Fe1 C32 H32A 125.5
C34 C33 C32 108.0(3)
C34 C33 Fe1 68.9(2)
C32 C33 Fe1 69.4(2)
C34 C33 H33A 126.0
C32 C33 H33A 126.0
Fe1 C33 H33A 126.0
C33 C34 C30 107.5(3)
C33 C34 Fe1 70.5(2)
C30 C34 Fe1 69.01(19)
C33 C34 H34A 126.2
C30 C34 H34A 126.2
Fe1 C34 H34A 126.2
C36 C35 P1 113.4(3)
C36 C35 H35A 108.9
P1 C35 H35A 108.9
C36 C35 H35B 108.9
P1 C35 H35B 108.9
H35A C35 H35B 107.7
C35 C36 H36A 109.5
C35 C36 H36B 109.5
H36A C36 H36B 109.5
C35 C36 H36C 109.5
H36A C36 H36C 109.5
H36B C36 H36C 109.5
C38 C37 P1 113.5(3)
C38 C37 H37A 108.9
P1 C37 H37A 108.9
C38 C37 H37B 108.9
P1 C37 H37B 108.9
H37A C37 H37B 107.7
C37 C38 H38A 109.5
C37 C38 H38B 109.5
H38A C38 H38B 109.5
C37 C38 H38C 109.5
H38A C38 H38C 109.5
H38B C38 H38C 109.5
C40 C39 P1 117.0(3)
C40 C39 H39A 108.0
P1 C39 H39A 108.0
C40 C39 H39B 108.0
P1 C39 H39B 108.0
H39A C39 H39B 107.3
C39 C40 H40A 109.5
C39 C40 H40B 109.5
H40A C40 H40B 109.5
C39 C40 H40C 109.5
H40A C40 H40C 109.5
H40B C40 H40C 109.5
C42 C41 P2 115.6(2)
C42 C41 H41A 108.4
P2 C41 H41A 108.4
C42 C41 H41B 108.4
P2 C41 H41B 108.4
H41A C41 H41B 107.4
C41 C42 H42A 109.5
C41 C42 H42B 109.5
H42A C42 H42B 109.5
C41 C42 H42C 109.5
H42A C42 H42C 109.5
H42B C42 H42C 109.5
C44 C43 P2 112.9(3)
C44 C43 H43A 109.0
P2 C43 H43A 109.0
C44 C43 H43B 109.0
P2 C43 H43B 109.0
H43A C43 H43B 107.8
C43 C44 H44A 109.5
C43 C44 H44B 109.5
H44A C44 H44B 109.5
C43 C44 H44C 109.5
H44A C44 H44C 109.5
H44B C44 H44C 109.5
C46 C45 P2 113.1(2)
C46 C45 H45A 109.0
P2 C45 H45A 109.0
C46 C45 H45B 109.0
P2 C45 H45B 109.0
H45A C45 H45B 107.8
C45 C46 H46A 109.5
C45 C46 H46B 109.5
H46A C46 H46B 109.5
C45 C46 H46C 109.5
H46A C46 H46C 109.5
H46B C46 H46C 109.5
C48 C47 P3 113.2(3)
C48 C47 H47A 108.9
P3 C47 H47A 108.9
C48 C47 H47B 108.9
P3 C47 H47B 108.9
H47A C47 H47B 107.8
C47 C48 H48A 109.5
C47 C48 H48B 109.5
H48A C48 H48B 109.5
C47 C48 H48C 109.5
H48A C48 H48C 109.5
H48B C48 H48C 109.5
C50 C49 P3 116.4(3)
C50 C49 H49A 108.2
P3 C49 H49A 108.2
C50 C49 H49B 108.2
P3 C49 H49B 108.2
H49A C49 H49B 107.3
C49 C50 H50A 109.5
C49 C50 H50B 109.5
H50A C50 H50B 109.5
C49 C50 H50C 109.5
H50A C50 H50C 109.5
H50B C50 H50C 109.5
C52 C51 P3 113.1(3)
C52 C51 H51A 109.0
P3 C51 H51A 109.0
C52 C51 H51B 109.0
P3 C51 H51B 109.0
H51A C51 H51B 107.8
C51 C52 H52A 109.5
C51 C52 H52B 109.5
H52A C52 H52B 109.5
C51 C52 H52C 109.5
H52A C52 H52C 109.5
H52B C52 H52C 109.5
C54 C53 P4 116.3(4)
C54 C53 H53A 108.2
P4 C53 H53A 108.2
C54 C53 H53B 108.2
P4 C53 H53B 108.2
H53A C53 H53B 107.4
C53 C54 H54A 109.5
C53 C54 H54B 109.5
H54A C54 H54B 109.5
C53 C54 H54C 109.5
H54A C54 H54C 109.5
H54B C54 H54C 109.5
C56 C55 P4 112.6(5)
C56 C55 H55A 109.1
P4 C55 H55A 109.1
C56 C55 H55B 109.1
P4 C55 H55B 109.1
H55A C55 H55B 107.8
C55 C56 H56A 109.5
C55 C56 H56B 109.5
H56A C56 H56B 109.5
C55 C56 H56C 109.5
H56A C56 H56C 109.5
H56B C56 H56C 109.5
C58 C57 P4 111.7(4)
C58 C57 H57A 109.3
P4 C57 H57A 109.3
C58 C57 H57B 109.3
P4 C57 H57B 109.3
H57A C57 H57B 107.9
C57 C58 H58A 109.5
C57 C58 H58B 109.5
H58A C58 H58B 109.5
C57 C58 H58C 109.5
H58A C58 H58C 109.5
H58B C58 H58C 109.5
O1 C59 O2 123.9(3)
O1 C59 C22 126.8(3)
O2 C59 C22 109.3(3)
O3 C60 O4 122.5(3)
O3 C60 C30 126.0(3)
O4 C60 C30 111.5(3)

loop_
_geom_bond_atom_site_label_1
_geom_bond_atom_site_label_2
_geom_bond_distance
Pt1 C7 2.018(3)
Pt1 P2 2.3017(8)
Pt1 P1 2.3086(8)
Pt1 Br1 2.5141(4)
Pt2 C12 2.018(3)
Pt2 P4 2.2972(10)
Pt2 P3 2.3058(9)
Pt2 Br2 2.5136(4)
Fe1 C30 2.022(3)
Fe1 C34 2.032(4)
Fe1 C31 2.035(3)
Fe1 C27 2.037(4)
Fe1 C26 2.043(4)
Fe1 C29 2.044(4)
Fe1 C28 2.044(4)
Fe1 C32 2.045(4)
Fe1 C25 2.045(3)
Fe1 C33 2.053(4)
Fe2 C17 2.013(4)
Fe2 C22 2.032(3)
Fe2 C23 2.035(3)
Fe2 C18 2.036(4)
Fe2 C21 2.036(3)
Fe2 C16 2.039(4)
Fe2 C20 2.050(3)
Fe2 C15 2.056(4)
Fe2 C19 2.057(4)
Fe2 C24 2.057(3)
P1 C37 1.822(4)
P1 C35 1.825(4)
P1 C39 1.828(4)
P2 C45 1.822(3)
P2 C41 1.823(3)
P2 C43 1.829(3)
P3 C47 1.826(4)
P3 C51 1.829(4)
P3 C49 1.831(4)
P4 C55 1.796(5)
P4 C53 1.828(5)
P4 C57 1.842(5)
O1 C59 1.192(4)
O2 C59 1.379(4)
O2 C3 1.399(3)
O3 C60 1.193(4)
O4 C60 1.370(4)
O4 C2 1.405(4)
C1 C14 1.398(5)
C1 C9 1.423(4)
C1 C2 1.437(4)
C2 C3 1.337(5)
C3 C4 1.433(4)
C4 C5 1.408(4)
C4 C10 1.417(4)
C5 C6 1.377(5)
C5 H5A 0.9500
C6 C7 1.414(4)
C6 H6A 0.9500
C7 C8 1.384(4)
C8 C10 1.409(4)
C8 H8A 0.9500
C9 C11 1.407(4)
C9 C10 1.454(4)
C11 C12 1.377(5)
C11 H11A 0.9500
C12 C13 1.413(5)
C13 C14 1.381(4)
C13 H13A 0.9500
C14 H14A 0.9500
C15 C16 1.384(7)
C15 C19 1.400(6)
C15 H15A 1.0000
C16 C17 1.396(7)
C16 H16A 1.0000
C17 C18 1.444(7)
C17 H17A 1.0000
C18 C19 1.387(7)
C18 H18A 1.0000
C19 H19A 1.0000
C20 C21 1.413(5)
C20 C24 1.414(5)
C20 H20A 1.0000
C21 C22 1.425(4)
C21 H21A 1.0000
C22 C23 1.426(4)
C22 C59 1.471(4)
C23 C24 1.415(5)
C23 H23A 1.0000
C24 H24A 1.0000
C25 C29 1.417(5)
C25 C26 1.420(5)
C25 H25A 1.0000
C26 C27 1.412(6)
C26 H26A 1.0000
C27 C28 1.404(5)
C27 H27A 1.0000
C28 C29 1.420(5)
C28 H28A 1.0000
C29 H29A 1.0000
C30 C34 1.429(5)
C30 C31 1.429(5)
C30 C60 1.466(5)
C31 C32 1.410(5)
C31 H31A 1.0000
C32 C33 1.420(5)
C32 H32A 1.0000
C33 C34 1.416(5)
C33 H33A 1.0000
C34 H34A 1.0000
C35 C36 1.506(6)
C35 H35A 0.9900
C35 H35B 0.9900
C36 H36A 0.9800
C36 H36B 0.9800
C36 H36C 0.9800
C37 C38 1.520(7)
C37 H37A 0.9900
C37 H37B 0.9900
C38 H38A 0.9800
C38 H38B 0.9800
C38 H38C 0.9800
C39 C40 1.527(5)
C39 H39A 0.9900
C39 H39B 0.9900
C40 H40A 0.9800
C40 H40B 0.9800
C40 H40C 0.9800
C41 C42 1.527(4)
C41 H41A 0.9900
C41 H41B 0.9900
C42 H42A 0.9800
C42 H42B 0.9800
C42 H42C 0.9800
C43 C44 1.507(5)
C43 H43A 0.9900
C43 H43B 0.9900
C44 H44A 0.9800
C44 H44B 0.9800
C44 H44C 0.9800
C45 C46 1.519(5)
C45 H45A 0.9900
C45 H45B 0.9900
C46 H46A 0.9800
C46 H46B 0.9800
C46 H46C 0.9800
C47 C48 1.510(6)
C47 H47A 0.9900
C47 H47B 0.9900
C48 H48A 0.9800
C48 H48B 0.9800
C48 H48C 0.9800
C49 C50 1.523(5)
C49 H49A 0.9900
C49 H49B 0.9900
C50 H50A 0.9800
C50 H50B 0.9800
C50 H50C 0.9800
C51 C52 1.521(6)
C51 H51A 0.9900
C51 H51B 0.9900
C52 H52A 0.9800
C52 H52B 0.9800
C52 H52C 0.9800
C53 C54 1.536(7)
C53 H53A 0.9900
C53 H53B 0.9900
C54 H54A 0.9800
C54 H54B 0.9800
C54 H54C 0.9800
C55 C56 1.517(9)
C55 H55A 0.9900
C55 H55B 0.9900
C56 H56A 0.9800
C56 H56B 0.9800
C56 H56C 0.9800
C57 C58 1.516(8)
C57 H57A 0.9900
C57 H57B 0.9900
C58 H58A 0.9800
C58 H58B 0.9800
C58 H58C 0.9800

loop_
_geom_torsion_atom_site_label_1
_geom_torsion_atom_site_label_2
_geom_torsion_atom_site_label_3
_geom_torsion_atom_site_label_4
_geom_torsion
C7 Pt1 P1 C37 -119.38(18)
P2 Pt1 P1 C37 156.8(6)
Br1 Pt1 P1 C37 58.30(16)
C7 Pt1 P1 C35 123.53(16)
P2 Pt1 P1 C35 39.7(7)
Br1 Pt1 P1 C35 -58.79(13)
C7 Pt1 P1 C39 2.67(19)
P2 Pt1 P1 C39 -81.1(7)
Br1 Pt1 P1 C39 -179.65(17)
C7 Pt1 P2 C45 43.87(15)
P1 Pt1 P2 C45 127.7(7)
Br1 Pt1 P2 C45 -133.89(12)
C7 Pt1 P2 C41 167.53(16)
P1 Pt1 P2 C41 -108.6(7)
Br1 Pt1 P2 C41 -10.23(13)
C7 Pt1 P2 C43 -72.47(16)
P1 Pt1 P2 C43 11.4(7)
Br1 Pt1 P2 C43 109.77(13)
C12 Pt2 P3 C47 -128.11(17)
P4 Pt2 P3 C47 -171.8(7)
Br2 Pt2 P3 C47 50.20(14)
C12 Pt2 P3 C51 115.16(16)
P4 Pt2 P3 C51 71.5(7)
Br2 Pt2 P3 C51 -66.52(13)
C12 Pt2 P3 C49 -6.47(17)
P4 Pt2 P3 C49 -50.1(8)
Br2 Pt2 P3 C49 171.84(15)
C12 Pt2 P4 C55 174.6(3)
P3 Pt2 P4 C55 -141.7(7)
Br2 Pt2 P4 C55 -3.7(3)
C12 Pt2 P4 C53 49.1(2)
P3 Pt2 P4 C53 92.8(8)
Br2 Pt2 P4 C53 -129.2(2)
C12 Pt2 P4 C57 -64.8(2)
P3 Pt2 P4 C57 -21.1(8)
Br2 Pt2 P4 C57 116.88(19)
C60 O4 C2 C3 95.4(3)
C60 O4 C2 C1 -88.7(3)
C14 C1 C2 C3 -177.8(3)
C9 C1 C2 C3 2.7(4)
C14 C1 C2 O4 6.4(4)
C9 C1 C2 O4 -173.1(2)
O4 C2 C3 O2 0.4(4)
C1 C2 C3 O2 -175.2(3)
O4 C2 C3 C4 172.8(3)
C1 C2 C3 C4 -2.9(5)
C59 O2 C3 C2 -112.7(3)
C59 O2 C3 C4 74.7(3)
C2 C3 C4 C5 -178.3(3)
O2 C3 C4 C5 -5.9(4)
C2 C3 C4 C10 0.7(4)
O2 C3 C4 C10 173.0(3)
C10 C4 C5 C6 0.1(5)
C3 C4 C5 C6 179.1(3)
C4 C5 C6 C7 -1.1(5)
C5 C6 C7 C8 0.6(5)
C5 C6 C7 Pt1 177.6(2)
P2 Pt1 C7 C8 -100.7(2)
P1 Pt1 C7 C8 81.9(2)
Br1 Pt1 C7 C8 29.0(18)
P2 Pt1 C7 C6 82.4(2)
P1 Pt1 C7 C6 -95.0(2)
Br1 Pt1 C7 C6 -147.9(15)
C6 C7 C8 C10 0.7(4)
Pt1 C7 C8 C10 -176.4(2)
C14 C1 C9 C11 1.1(4)
C2 C1 C9 C11 -179.4(3)
C14 C1 C9 C10 -179.8(3)
C2 C1 C9 C10 -0.3(4)
C7 C8 C10 C4 -1.6(4)
C7 C8 C10 C9 178.9(3)
C5 C4 C10 C8 1.1(4)
C3 C4 C10 C8 -177.9(3)
C5 C4 C10 C9 -179.3(3)
C3 C4 C10 C9 1.7(4)
C11 C9 C10 C8 -3.3(5)
C1 C9 C10 C8 177.7(3)
C11 C9 C10 C4 177.2(3)
C1 C9 C10 C4 -1.8(4)
C1 C9 C11 C12 -0.9(5)
C10 C9 C11 C12 180.0(3)
C9 C11 C12 C13 0.3(5)
C9 C11 C12 Pt2 -179.1(2)
P4 Pt2 C12 C11 -94.3(3)
P3 Pt2 C12 C11 87.6(3)
Br2 Pt2 C12 C11 20(3)
P4 Pt2 C12 C13 86.3(3)
P3 Pt2 C12 C13 -91.8(3)
Br2 Pt2 C12 C13 -159(3)
C11 C12 C13 C14 0.2(5)
Pt2 C12 C13 C14 179.6(2)
C12 C13 C14 C1 0.0(5)
C9 C1 C14 C13 -0.6(5)
C2 C1 C14 C13 179.8(3)
C17 Fe2 C15 C16 -37.5(3)
C22 Fe2 C15 C16 170.2(3)
C23 Fe2 C15 C16 129.9(3)
C18 Fe2 C15 C16 -83.0(3)
C21 Fe2 C15 C16 -150.3(12)
C20 Fe2 C15 C16 49.7(4)
C19 Fe2 C15 C16 -119.7(4)
C24 Fe2 C15 C16 86.3(3)
C17 Fe2 C15 C19 82.2(3)
C22 Fe2 C15 C19 -70.1(3)
C23 Fe2 C15 C19 -110.5(3)
C18 Fe2 C15 C19 36.7(3)
C21 Fe2 C15 C19 -30.7(15)
C16 Fe2 C15 C19 119.7(4)
C20 Fe2 C15 C19 169.4(3)
C24 Fe2 C15 C19 -154.1(3)
C19 C15 C16 C17 -0.8(5)
Fe2 C15 C16 C17 58.7(3)
C19 C15 C16 Fe2 -59.6(3)
C17 Fe2 C16 C15 119.7(4)
C22 Fe2 C16 C15 -47.4(11)
C23 Fe2 C16 C15 -71.0(3)
C18 Fe2 C16 C15 80.2(3)
C21 Fe2 C16 C15 173.4(3)
C20 Fe2 C16 C15 -152.4(3)
C19 Fe2 C16 C15 37.2(3)
C24 Fe2 C16 C15 -109.8(3)
C22 Fe2 C16 C17 -167.1(9)
C23 Fe2 C16 C17 169.3(3)
C18 Fe2 C16 C17 -39.5(3)
C21 Fe2 C16 C17 53.7(4)
C20 Fe2 C16 C17 87.9(3)
C15 Fe2 C16 C17 -119.7(4)
C19 Fe2 C16 C17 -82.5(3)
C24 Fe2 C16 C17 130.5(3)
C15 C16 C17 C18 0.8(5)
Fe2 C16 C17 C18 60.8(3)
C15 C16 C17 Fe2 -60.0(3)
C22 Fe2 C17 C16 175.8(3)
C23 Fe2 C17 C16 -42.6(10)
C18 Fe2 C17 C16 117.4(4)
C21 Fe2 C17 C16 -150.7(3)
C20 Fe2 C17 C16 -108.0(3)
C15 Fe2 C17 C16 36.8(3)
C19 Fe2 C17 C16 80.0(3)
C24 Fe2 C17 C16 -69.0(4)
C22 Fe2 C17 C18 58.4(5)
C23 Fe2 C17 C18 -160.1(8)
C21 Fe2 C17 C18 91.8(3)
C16 Fe2 C17 C18 -117.4(4)
C20 Fe2 C17 C18 134.5(3)
C15 Fe2 C17 C18 -80.7(3)
C19 Fe2 C17 C18 -37.5(3)
C24 Fe2 C17 C18 173.6(3)
C16 C17 C18 C19 -0.5(5)
Fe2 C17 C18 C19 60.9(3)
C16 C17 C18 Fe2 -61.4(3)
C17 Fe2 C18 C19 -117.9(4)
C22 Fe2 C18 C19 91.7(3)
C23 Fe2 C18 C19 54.1(4)
C21 Fe2 C18 C19 135.9(2)
C16 Fe2 C18 C19 -79.7(3)
C20 Fe2 C18 C19 176.1(2)
C15 Fe2 C18 C19 -36.9(3)
C24 Fe2 C18 C19 -146.9(8)
C22 Fe2 C18 C17 -150.4(3)
C23 Fe2 C18 C17 172.0(3)
C21 Fe2 C18 C17 -106.2(3)
C16 Fe2 C18 C17 38.2(3)
C20 Fe2 C18 C17 -66.0(4)
C15 Fe2 C18 C17 81.0(3)
C19 Fe2 C18 C17 117.9(4)
C24 Fe2 C18 C17 -29.0(10)
C17 C18 C19 C15 0.0(5)
Fe2 C18 C19 C15 59.1(3)
C17 C18 C19 Fe2 -59.1(3)
C16 C15 C19 C18 0.5(5)
Fe2 C15 C19 C18 -58.7(3)
C16 C15 C19 Fe2 59.2(3)
C17 Fe2 C19 C18 39.5(3)
C22 Fe2 C19 C18 -107.1(3)
C23 Fe2 C19 C18 -152.1(3)
C21 Fe2 C19 C18 -65.0(3)
C16 Fe2 C19 C18 83.2(3)
C20 Fe2 C19 C18 -19.0(12)
C15 Fe2 C19 C18 120.2(4)
C24 Fe2 C19 C18 169.2(3)
C17 Fe2 C19 C15 -80.7(3)
C22 Fe2 C19 C15 132.8(3)
C23 Fe2 C19 C15 87.8(3)
C18 Fe2 C19 C15 -120.2(4)
C21 Fe2 C19 C15 174.8(3)
C16 Fe2 C19 C15 -36.9(3)
C20 Fe2 C19 C15 -139.2(10)
C24 Fe2 C19 C15 49.0(4)
C17 Fe2 C20 C21 -109.0(3)
C22 Fe2 C20 C21 38.4(2)
C23 Fe2 C20 C21 82.8(2)
C18 Fe2 C20 C21 -69.4(3)
C16 Fe2 C20 C21 -151.6(2)
C15 Fe2 C20 C21 176.1(3)
C19 Fe2 C20 C21 -53.2(11)
C24 Fe2 C20 C21 120.2(3)
C17 Fe2 C20 C24 130.8(3)
C22 Fe2 C20 C24 -81.8(2)
C23 Fe2 C20 C24 -37.4(2)
C18 Fe2 C20 C24 170.4(2)
C21 Fe2 C20 C24 -120.2(3)
C16 Fe2 C20 C24 88.2(3)
C15 Fe2 C20 C24 55.9(4)
C19 Fe2 C20 C24 -173.4(10)
C24 C20 C21 C22 -0.4(4)
Fe2 C20 C21 C22 -59.6(2)
C24 C20 C21 Fe2 59.2(3)
C17 Fe2 C21 C20 87.1(3)
C22 Fe2 C21 C20 -118.5(3)
C23 Fe2 C21 C20 -80.6(2)
C18 Fe2 C21 C20 132.2(3)
C16 Fe2 C21 C20 52.0(4)
C15 Fe2 C21 C20 -163.1(13)
C19 Fe2 C21 C20 170.1(3)
C24 Fe2 C21 C20 -37.0(2)
C17 Fe2 C21 C22 -154.4(2)
C23 Fe2 C21 C22 37.91(19)
C18 Fe2 C21 C22 -109.4(2)
C16 Fe2 C21 C22 170.4(3)
C20 Fe2 C21 C22 118.5(3)
C15 Fe2 C21 C22 -44.6(14)
C19 Fe2 C21 C22 -71.5(3)
C24 Fe2 C21 C22 81.5(2)
C20 C21 C22 C23 0.9(4)
Fe2 C21 C22 C23 -59.3(2)
C20 C21 C22 C59 -178.3(3)
Fe2 C21 C22 C59 121.5(3)
C20 C21 C22 Fe2 60.2(2)
C17 Fe2 C22 C21 49.4(4)
C23 Fe2 C22 C21 -119.2(3)
C18 Fe2 C22 C21 89.1(2)
C16 Fe2 C22 C21 -146.9(10)
C20 Fe2 C22 C21 -37.89(19)
C15 Fe2 C22 C21 172.9(2)
C19 Fe2 C22 C21 132.5(2)
C24 Fe2 C22 C21 -81.4(2)
C17 Fe2 C22 C23 168.6(4)
C18 Fe2 C22 C23 -151.7(2)
C21 Fe2 C22 C23 119.2(3)
C16 Fe2 C22 C23 -27.7(10)
C20 Fe2 C22 C23 81.3(2)
C15 Fe2 C22 C23 -68.0(3)
C19 Fe2 C22 C23 -108.4(2)
C24 Fe2 C22 C23 37.8(2)
C17 Fe2 C22 C59 -72.9(5)
C23 Fe2 C22 C59 118.5(4)
C18 Fe2 C22 C59 -33.2(4)
C21 Fe2 C22 C59 -122.3(4)
C16 Fe2 C22 C59 90.8(10)
C20 Fe2 C22 C59 -160.2(3)
C15 Fe2 C22 C59 50.6(4)
C19 Fe2 C22 C59 10.2(3)
C24 Fe2 C22 C59 156.3(3)
C21 C22 C23 C24 -1.0(4)
C59 C22 C23 C24 178.2(3)
Fe2 C22 C23 C24 -60.4(2)
C21 C22 C23 Fe2 59.4(2)
C59 C22 C23 Fe2 -121.4(3)
C17 Fe2 C23 C24 -32.1(10)
C22 Fe2 C23 C24 118.7(3)
C18 Fe2 C23 C24 174.3(3)
C21 Fe2 C23 C24 80.8(2)
C16 Fe2 C23 C24 -67.1(3)
C20 Fe2 C23 C24 37.2(2)
C15 Fe2 C23 C24 -106.9(2)
C19 Fe2 C23 C24 -149.8(2)
C17 Fe2 C23 C22 -150.8(9)
C18 Fe2 C23 C22 55.6(4)
C21 Fe2 C23 C22 -37.88(18)
C16 Fe2 C23 C22 174.1(2)
C20 Fe2 C23 C22 -81.5(2)
C15 Fe2 C23 C22 134.4(2)
C19 Fe2 C23 C22 91.5(2)
C24 Fe2 C23 C22 -118.7(3)
C21 C20 C24 C23 -0.2(4)
Fe2 C20 C24 C23 58.4(2)
C21 C20 C24 Fe2 -58.6(2)
C22 C23 C24 C20 0.7(4)
Fe2 C23 C24 C20 -58.8(2)
C22 C23 C24 Fe2 59.6(2)
C17 Fe2 C24 C20 -68.5(3)
C22 Fe2 C24 C20 81.4(2)
C23 Fe2 C24 C20 119.7(3)
C18 Fe2 C24 C20 -44.0(10)
C21 Fe2 C24 C20 37.1(2)
C16 Fe2 C24 C20 -107.8(2)
C15 Fe2 C24 C20 -149.5(2)
C19 Fe2 C24 C20 178.0(3)
C17 Fe2 C24 C23 171.8(3)
C22 Fe2 C24 C23 -38.30(19)
C18 Fe2 C24 C23 -163.7(9)
C21 Fe2 C24 C23 -82.6(2)
C16 Fe2 C24 C23 132.5(2)
C20 Fe2 C24 C23 -119.7(3)
C15 Fe2 C24 C23 90.8(2)
C19 Fe2 C24 C23 58.3(4)
C30 Fe1 C25 C29 168.3(2)
C34 Fe1 C25 C29 126.9(2)
C31 Fe1 C25 C29 -156.2(6)
C27 Fe1 C25 C29 -81.7(2)
C26 Fe1 C25 C29 -119.7(3)
C28 Fe1 C25 C29 -38.2(2)
C32 Fe1 C25 C29 48.8(4)
C33 Fe1 C25 C29 84.0(3)
C30 Fe1 C25 C26 -72.0(3)
C34 Fe1 C25 C26 -113.4(2)
C31 Fe1 C25 C26 -36.5(8)
C27 Fe1 C25 C26 38.0(2)
C29 Fe1 C25 C26 119.7(3)
C28 Fe1 C25 C26 81.5(3)
C32 Fe1 C25 C26 168.5(3)
C33 Fe1 C25 C26 -156.3(2)
C29 C25 C26 C27 -0.5(4)
Fe1 C25 C26 C27 -59.6(3)
C29 C25 C26 Fe1 59.1(3)
C30 Fe1 C26 C27 -113.2(2)
C34 Fe1 C26 C27 -157.0(2)
C31 Fe1 C26 C27 -71.5(3)
C29 Fe1 C26 C27 81.2(3)
C28 Fe1 C26 C27 37.2(2)
C32 Fe1 C26 C27 -39.0(7)
C25 Fe1 C26 C27 118.5(3)
C33 Fe1 C26 C27 168.3(3)
C30 Fe1 C26 C25 128.3(2)
C34 Fe1 C26 C25 84.5(3)
C31 Fe1 C26 C25 170.0(2)
C27 Fe1 C26 C25 -118.5(3)
C29 Fe1 C26 C25 -37.4(2)
C28 Fe1 C26 C25 -81.3(2)
C32 Fe1 C26 C25 -157.5(6)
C33 Fe1 C26 C25 49.8(4)
C25 C26 C27 C28 0.0(5)
Fe1 C26 C27 C28 -59.7(3)
C25 C26 C27 Fe1 59.7(3)
C30 Fe1 C27 C28 -155.6(2)
C34 Fe1 C27 C28 168.3(3)
C31 Fe1 C27 C28 -112.0(2)
C26 Fe1 C27 C28 119.6(3)
C29 Fe1 C27 C28 37.6(2)
C32 Fe1 C27 C28 -71.6(3)
C25 Fe1 C27 C28 81.5(2)
C33 Fe1 C27 C28 -38.4(7)
C30 Fe1 C27 C26 84.8(3)
C34 Fe1 C27 C26 48.7(4)
C31 Fe1 C27 C26 128.4(2)
C29 Fe1 C27 C26 -82.0(2)
C28 Fe1 C27 C26 -119.6(3)
C32 Fe1 C27 C26 168.8(2)
C25 Fe1 C27 C26 -38.1(2)
C33 Fe1 C27 C26 -158.0(5)
C26 C27 C28 C29 0.4(4)
Fe1 C27 C28 C29 -59.2(3)
C26 C27 C28 Fe1 59.6(3)
C30 Fe1 C28 C27 50.5(4)
C34 Fe1 C28 C27 -158.4(6)
C31 Fe1 C28 C27 85.3(2)
C26 Fe1 C28 C27 -37.5(2)
C29 Fe1 C28 C27 -119.5(3)
C32 Fe1 C28 C27 128.1(2)
C25 Fe1 C28 C27 -81.5(2)
C33 Fe1 C28 C27 168.7(2)
C30 Fe1 C28 C29 170.0(3)
C34 Fe1 C28 C29 -38.9(7)
C31 Fe1 C28 C29 -155.2(2)
C27 Fe1 C28 C29 119.5(3)
C26 Fe1 C28 C29 82.1(2)
C32 Fe1 C28 C29 -112.4(2)
C25 Fe1 C28 C29 38.1(2)
C33 Fe1 C28 C29 -71.8(3)
C26 C25 C29 C28 0.7(4)
Fe1 C25 C29 C28 59.8(3)
C26 C25 C29 Fe1 -59.1(3)
C27 C28 C29 C25 -0.7(4)
Fe1 C28 C29 C25 -59.8(3)
C27 C28 C29 Fe1 59.1(3)
C30 Fe1 C29 C25 -41.7(7)
C34 Fe1 C29 C25 -73.0(3)
C31 Fe1 C29 C25 168.9(3)
C27 Fe1 C29 C25 81.2(2)
C26 Fe1 C29 C25 37.5(2)
C28 Fe1 C29 C25 118.4(3)
C32 Fe1 C29 C25 -156.4(2)
C33 Fe1 C29 C25 -113.6(2)
C30 Fe1 C29 C28 -160.2(6)
C34 Fe1 C29 C28 168.6(2)
C31 Fe1 C29 C28 50.5(4)
C27 Fe1 C29 C28 -37.3(2)
C26 Fe1 C29 C28 -81.0(2)
C32 Fe1 C29 C28 85.2(3)
C25 Fe1 C29 C28 -118.4(3)
C33 Fe1 C29 C28 128.0(2)
C31 Fe1 C30 C34 119.4(3)
C27 Fe1 C30 C34 -156.0(2)
C26 Fe1 C30 C34 -113.0(2)
C29 Fe1 C30 C34 -38.7(7)
C28 Fe1 C30 C34 169.4(3)
C32 Fe1 C30 C34 81.6(2)
C25 Fe1 C30 C34 -72.3(3)
C33 Fe1 C30 C34 37.9(2)
C34 Fe1 C30 C31 -119.4(3)
C27 Fe1 C30 C31 84.6(2)
C26 Fe1 C30 C31 127.6(2)
C29 Fe1 C30 C31 -158.1(6)
C28 Fe1 C30 C31 50.0(4)
C32 Fe1 C30 C31 -37.8(2)
C25 Fe1 C30 C31 168.3(2)
C33 Fe1 C30 C31 -81.6(2)
C34 Fe1 C30 C60 117.0(4)
C31 Fe1 C30 C60 -123.6(4)
C27 Fe1 C30 C60 -39.0(3)
C26 Fe1 C30 C60 4.0(3)
C29 Fe1 C30 C60 78.3(7)
C28 Fe1 C30 C60 -73.6(4)
C32 Fe1 C30 C60 -161.4(3)
C25 Fe1 C30 C60 44.7(3)
C33 Fe1 C30 C60 154.9(3)
C34 C30 C31 C32 0.6(4)
C60 C30 C31 C32 176.6(3)
Fe1 C30 C31 C32 59.9(2)
C34 C30 C31 Fe1 -59.4(2)
C60 C30 C31 Fe1 116.7(4)
C30 Fe1 C31 C32 -118.5(3)
C34 Fe1 C31 C32 -80.7(2)
C27 Fe1 C31 C32 128.0(2)
C26 Fe1 C31 C32 168.3(2)
C29 Fe1 C31 C32 50.8(4)
C28 Fe1 C31 C32 85.4(3)
C25 Fe1 C31 C32 -162.2(6)
C33 Fe1 C31 C32 -37.1(2)
C34 Fe1 C31 C30 37.9(2)
C27 Fe1 C31 C30 -113.5(2)
C26 Fe1 C31 C30 -73.2(3)
C29 Fe1 C31 C30 169.4(3)
C28 Fe1 C31 C30 -156.1(2)
C32 Fe1 C31 C30 118.5(3)
C25 Fe1 C31 C30 -43.6(7)
C33 Fe1 C31 C30 81.4(2)
C30 C31 C32 C33 -0.1(4)
Fe1 C31 C32 C33 59.1(3)
C30 C31 C32 Fe1 -59.1(2)
C30 Fe1 C32 C31 38.5(2)
C34 Fe1 C32 C31 83.1(2)
C27 Fe1 C32 C31 -71.8(3)
C26 Fe1 C32 C31 -40.7(7)
C29 Fe1 C32 C31 -155.0(2)
C28 Fe1 C32 C31 -111.9(2)
C25 Fe1 C32 C31 171.4(3)
C33 Fe1 C32 C31 120.3(3)
C30 Fe1 C32 C33 -81.8(2)
C34 Fe1 C32 C33 -37.3(2)
C31 Fe1 C32 C33 -120.3(3)
C27 Fe1 C32 C33 167.8(2)
C26 Fe1 C32 C33 -161.0(6)
C29 Fe1 C32 C33 84.7(2)
C28 Fe1 C32 C33 127.7(2)
C25 Fe1 C32 C33 51.1(4)
C31 C32 C33 C34 -0.4(4)
Fe1 C32 C33 C34 58.2(3)
C31 C32 C33 Fe1 -58.7(3)
C30 Fe1 C33 C34 -38.5(2)
C31 Fe1 C33 C34 -83.0(2)
C27 Fe1 C33 C34 -161.6(6)
C26 Fe1 C33 C34 50.1(4)
C29 Fe1 C33 C34 127.4(2)
C28 Fe1 C33 C34 167.9(2)
C32 Fe1 C33 C34 -120.0(3)
C25 Fe1 C33 C34 84.7(2)
C30 Fe1 C33 C32 81.5(2)
C34 Fe1 C33 C32 120.0(3)
C31 Fe1 C33 C32 37.0(2)
C27 Fe1 C33 C32 -41.6(7)
C26 Fe1 C33 C32 170.1(3)
C29 Fe1 C33 C32 -112.7(2)
C28 Fe1 C33 C32 -72.1(3)
C25 Fe1 C33 C32 -155.4(2)
C32 C33 C34 C30 0.8(4)
Fe1 C33 C34 C30 59.3(2)
C32 C33 C34 Fe1 -58.5(3)
C31 C30 C34 C33 -0.8(4)
C60 C30 C34 C33 -177.1(3)
Fe1 C30 C34 C33 -60.3(3)
C31 C30 C34 Fe1 59.4(2)
C60 C30 C34 Fe1 -116.8(3)
C30 Fe1 C34 C33 118.6(3)
C31 Fe1 C34 C33 80.7(2)
C27 Fe1 C34 C33 170.0(3)
C26 Fe1 C34 C33 -156.1(2)
C29 Fe1 C34 C33 -72.3(3)
C28 Fe1 C34 C33 -41.3(7)
C32 Fe1 C34 C33 37.2(2)
C25 Fe1 C34 C33 -113.1(2)
C31 Fe1 C34 C30 -37.8(2)
C27 Fe1 C34 C30 51.5(4)
C26 Fe1 C34 C30 85.3(2)
C29 Fe1 C34 C30 169.2(2)
C28 Fe1 C34 C30 -159.9(6)
C32 Fe1 C34 C30 -81.3(2)
C25 Fe1 C34 C30 128.3(2)
C33 Fe1 C34 C30 -118.6(3)
C37 P1 C35 C36 -177.9(3)
C39 P1 C35 C36 71.8(4)
Pt1 P1 C35 C36 -54.7(3)
C35 P1 C37 C38 178.7(4)
C39 P1 C37 C38 -70.5(4)
Pt1 P1 C37 C38 57.2(4)
C37 P1 C39 C40 -58.1(4)
C35 P1 C39 C40 51.2(4)
Pt1 P1 C39 C40 175.2(3)
C45 P2 C41 C42 -47.8(3)
C43 P2 C41 C42 59.3(3)
Pt1 P2 C41 C42 -176.4(2)
C45 P2 C43 C44 172.0(3)
C41 P2 C43 C44 62.2(3)
Pt1 P2 C43 C44 -63.9(3)
C41 P2 C45 C46 -65.0(3)
C43 P2 C45 C46 -174.1(3)
Pt1 P2 C45 C46 63.7(3)
C51 P3 C47 C48 179.5(3)
C49 P3 C47 C48 -70.5(4)
Pt2 P3 C47 C48 57.7(3)
C47 P3 C49 C50 -57.7(4)
C51 P3 C49 C50 51.2(4)
Pt2 P3 C49 C50 176.6(3)
C47 P3 C51 C52 177.5(3)
C49 P3 C51 C52 67.7(3)
Pt2 P3 C51 C52 -60.4(3)
C55 P4 C53 C54 44.0(5)
C57 P4 C53 C54 -64.0(5)
Pt2 P4 C53 C54 176.5(4)
C53 P4 C55 C56 56.4(5)
C57 P4 C55 C56 162.7(4)
Pt2 P4 C55 C56 -73.1(5)
C55 P4 C57 C58 68.1(4)
C53 P4 C57 C58 177.3(4)
Pt2 P4 C57 C58 -61.2(4)
C3 O2 C59 O1 6.9(5)
C3 O2 C59 C22 -174.5(3)
C21 C22 C59 O1 178.5(3)
C23 C22 C59 O1 -0.5(5)
Fe2 C22 C59 O1 -89.8(4)
C21 C22 C59 O2 -0.1(4)
C23 C22 C59 O2 -179.1(3)
Fe2 C22 C59 O2 91.6(3)
C2 O4 C60 O3 -3.6(5)
C2 O4 C60 C30 175.0(3)
C34 C30 C60 O3 0.8(6)
C31 C30 C60 O3 -174.7(4)
Fe1 C30 C60 O3 -85.2(5)
C34 C30 C60 O4 -177.8(3)
C31 C30 C60 O4 6.7(5)
Fe1 C30 C60 O4 96.3(3)
